data_1520593
loop_
_publ_author_name
'Fang, Bo'
'Zhang, Lei'
'Hou, Guohua'
'Zi, Guofu'
'Fang, De-Cai'
'Walter, Marc D.'

_publ_section_title
;
 C--H bond activation induced by thorium metallacyclopropene complexes: a
 combined experimental and computational study
;
_journal_issue 8
_journal_name_full 'Chem. Sci.'
_journal_page_first 4897
_journal_paper_doi 10.1039/C5SC01684C
_journal_volume 6
_journal_year 2015
_chemical_formula_moiety 'C53 H73 N O Th'
_chemical_formula_sum 'C53 H73 N O Th'
_chemical_formula_weight 972.16
_chemical_name_systematic
; 
 ? 
;
_space_group_crystal_system monoclinic
_space_group_IT_number 14
_space_group_name_Hall '-P 2ybc'
_space_group_name_H-M_alt 'P 1 21/c 1'
_symmetry_space_group_name_Hall '-P 2ybc'
_symmetry_space_group_name_H-M 'P 1 21/c 1'
_atom_sites_solution_hydrogens geom
_audit_creation_method SHELXL-2013
_audit_update_record
;
2015-04-11 deposited with the CCDC.
2015-06-10 downloaded from the CCDC.
;
_cell_angle_alpha 90
_cell_angle_beta 90.308(4)
_cell_angle_gamma 90
_cell_formula_units_Z 4
_cell_length_a 15.278(3)
_cell_length_b 12.306(3)
_cell_length_c 25.718(5)
_cell_measurement_reflns_used 9909
_cell_measurement_temperature 100(2)
_cell_measurement_theta_max 28.20
_cell_measurement_theta_min 2.27
_cell_volume 4835.2(18)
_computing_cell_refinement 'Bruker SAINT'
_computing_data_collection 'Bruker APEX2'
_computing_data_reduction 'Bruker SAINT'
_computing_molecular_graphics 'Bruker SHELXTL'
_computing_publication_material 'Bruker SHELXTL'
_computing_structure_refinement 'SHELXL-2013 (Sheldrick, 2013)'
_computing_structure_solution 'SHELXS-97 (Sheldrick 2008)'
_diffrn_ambient_temperature 100(2)
_diffrn_measured_fraction_theta_full 1.000
_diffrn_measured_fraction_theta_max 0.996
_diffrn_measurement_device_type 'Bruker APEX-II CCD'
_diffrn_measurement_method '\f and \w scans'
_diffrn_radiation_type MoK\a
_diffrn_radiation_wavelength 0.71073
_diffrn_reflns_av_R_equivalents 0.0553
_diffrn_reflns_av_unetI/netI 0.0620
_diffrn_reflns_laue_measured_fraction_full 1.000
_diffrn_reflns_laue_measured_fraction_max 0.996
_diffrn_reflns_limit_h_max 20
_diffrn_reflns_limit_h_min -16
_diffrn_reflns_limit_k_max 16
_diffrn_reflns_limit_k_min -16
_diffrn_reflns_limit_l_max 32
_diffrn_reflns_limit_l_min -34
_diffrn_reflns_number 34068
_diffrn_reflns_point_group_measured_fraction_full 1.000
_diffrn_reflns_point_group_measured_fraction_max 0.996
_diffrn_reflns_theta_full 25.242
_diffrn_reflns_theta_max 28.286
_diffrn_reflns_theta_min 1.835
_exptl_absorpt_coefficient_mu 3.119
_exptl_absorpt_correction_T_max 0.75
_exptl_absorpt_correction_T_min 0.63
_exptl_absorpt_correction_type multi-scan
_exptl_absorpt_process_details SADABS
_exptl_crystal_colour colorless
_exptl_crystal_density_diffrn 1.335
_exptl_crystal_description block
_exptl_crystal_F_000 1984
_exptl_crystal_size_max 0.400
_exptl_crystal_size_mid 0.350
_exptl_crystal_size_min 0.300
_refine_diff_density_max 0.735
_refine_diff_density_min -0.817
_refine_diff_density_rms 0.118
_refine_ls_extinction_method none
_refine_ls_goodness_of_fit_ref 1.022
_refine_ls_hydrogen_treatment constr
_refine_ls_matrix_type full
_refine_ls_number_parameters 523
_refine_ls_number_reflns 11961
_refine_ls_number_restraints 0
_refine_ls_restrained_S_all 1.022
_refine_ls_R_factor_all 0.0377
_refine_ls_R_factor_gt 0.0290
_refine_ls_shift/su_max 0.004
_refine_ls_shift/su_mean 0.000
_refine_ls_structure_factor_coef Fsqd
_refine_ls_weighting_details 'w=1/[\s^2^(Fo^2^)] where P=(Fo^2^+2Fc^2^)/3'
_refine_ls_weighting_scheme calc
_refine_ls_wR_factor_gt 0.0648
_refine_ls_wR_factor_ref 0.0679
_reflns_Friedel_coverage 0.000
_reflns_number_gt 10138
_reflns_number_total 11961
_reflns_threshold_expression 'I > 2\s(I)'
_cod_data_source_file c5sc01684c2.cif
_cod_data_source_block compound12
_cod_depositor_comments
;
The following automatic conversions were performed:

'_exptl_absorpt_correction_type' value 'Multi-scan' changed to
'multi-scan' according to
/usr/data/users/saulius/crontab/automatic-downloads/rss-feeds/RSC/lib/dictionaries/cif_core.dic
dictionary named 'cif_core.dic' version 2.4.2 from 2011-04-26.

Automatic conversion script
Id: cif_fix_values 3271 2015-04-21 07:52:19Z andrius 

 Adding full bibliography for 1520589--1520594.cif.
;
_cod_original_cell_volume 4835.2(17)
_cod_database_code 1520593
_audit_block_doi 10.5517/cc14jz6v
_shelx_space_group_comment
; 
The symmetry employed for this shelxl refinement is uniquely defined 
by the following loop, which should always be used as a source of 
symmetry information in preference to the above space-group names. 
They are only intended as comments. 
;
_shelx_estimated_absorpt_t_min 0.368
_shelx_estimated_absorpt_t_max 0.455
_shelxl_version_number 2013-4

loop_
_space_group_symop_operation_xyz
'x, y, z'
'-x, y+1/2, -z+1/2'
'-x, -y, -z'
'x, -y-1/2, z-1/2'

loop_
_atom_site_label
_atom_site_type_symbol
_atom_site_fract_x
_atom_site_fract_y
_atom_site_fract_z
_atom_site_U_iso_or_equiv
_atom_site_adp_type
_atom_site_occupancy
_atom_site_site_symmetry_order
_atom_site_calc_flag
_atom_site_refinement_flags_posn
_atom_site_refinement_flags_adp
C1 C 0.19769(18) 0.7724(2) 0.25619(10) 0.0124(5) Uani 1 1 d . .
C2 C 0.18850(18) 0.6622(2) 0.23687(10) 0.0123(5) Uani 1 1 d . .
C3 C 0.12459(19) 0.6110(2) 0.26885(10) 0.0146(6) Uani 1 1 d . .
H3 H 0.1082 0.5367 0.2665 0.018 Uiso 1 1 calc R U
C4 C 0.08869(18) 0.6871(2) 0.30499(10) 0.0139(5) Uani 1 1 d . .
C5 C 0.13642(17) 0.7830(2) 0.29750(10) 0.0140(6) Uani 1 1 d . .
H5 H 0.1289 0.8472 0.3175 0.017 Uiso 1 1 calc R U
C6 C 0.24586(19) 0.8740(2) 0.23538(11) 0.0150(6) Uani 1 1 d . .
C7 C 0.34628(19) 0.8652(2) 0.23775(12) 0.0180(6) Uani 1 1 d . .
H7A H 0.3723 0.9258 0.2186 0.027 Uiso 1 1 calc R U
H7B H 0.3647 0.7963 0.2221 0.027 Uiso 1 1 calc R U
H7C H 0.3658 0.8678 0.2741 0.027 Uiso 1 1 calc R U
C8 C 0.2211(2) 0.9750(2) 0.26798(12) 0.0200(6) Uani 1 1 d . .
H8A H 0.2360 0.9620 0.3046 0.030 Uiso 1 1 calc R U
H8B H 0.1581 0.9885 0.2647 0.030 Uiso 1 1 calc R U
H8C H 0.2534 1.0383 0.2553 0.030 Uiso 1 1 calc R U
C9 C 0.2158(2) 0.9012(3) 0.17933(11) 0.0230(7) Uani 1 1 d . .
H9A H 0.1517 0.9023 0.1777 0.034 Uiso 1 1 calc R U
H9B H 0.2381 0.8459 0.1554 0.034 Uiso 1 1 calc R U
H9C H 0.2386 0.9726 0.1694 0.034 Uiso 1 1 calc R U
C10 C 0.2140(2) 0.6086(2) 0.18428(10) 0.0166(6) Uani 1 1 d . .
C11 C 0.3032(2) 0.6398(2) 0.16183(11) 0.0204(6) Uani 1 1 d . .
H11A H 0.3496 0.6183 0.1862 0.031 Uiso 1 1 calc R U
H11B H 0.3054 0.7186 0.1564 0.031 Uiso 1 1 calc R U
H11C H 0.3116 0.6025 0.1285 0.031 Uiso 1 1 calc R U
C12 C 0.1405(2) 0.6382(2) 0.14481(11) 0.0222(7) Uani 1 1 d . .
H12A H 0.1390 0.7171 0.1399 0.033 Uiso 1 1 calc R U
H12B H 0.0840 0.6134 0.1582 0.033 Uiso 1 1 calc R U
H12C H 0.1521 0.6026 0.1115 0.033 Uiso 1 1 calc R U
C13 C 0.2146(2) 0.4827(2) 0.18786(11) 0.0221(7) Uani 1 1 d . .
H13A H 0.2257 0.4519 0.1534 0.033 Uiso 1 1 calc R U
H13B H 0.1577 0.4573 0.2004 0.033 Uiso 1 1 calc R U
H13C H 0.2607 0.4594 0.2120 0.033 Uiso 1 1 calc R U
C14 C -0.00306(19) 0.6802(3) 0.32837(11) 0.0184(6) Uani 1 1 d . .
C15 C -0.01957(19) 0.7685(3) 0.36960(12) 0.0283(8) Uani 1 1 d . .
H15A H 0.0185 0.7557 0.3998 0.042 Uiso 1 1 calc R U
H15B H -0.0809 0.7658 0.3805 0.042 Uiso 1 1 calc R U
H15C H -0.0068 0.8401 0.3548 0.042 Uiso 1 1 calc R U
C16 C -0.0235(2) 0.5693(3) 0.35177(13) 0.0288(7) Uani 1 1 d . .
H16A H -0.0133 0.5126 0.3257 0.043 Uiso 1 1 calc R U
H16B H -0.0848 0.5673 0.3627 0.043 Uiso 1 1 calc R U
H16C H 0.0146 0.5567 0.3820 0.043 Uiso 1 1 calc R U
C17 C -0.06693(19) 0.7018(3) 0.28269(11) 0.0241(7) Uani 1 1 d . .
H17A H -0.0546 0.7733 0.2676 0.036 Uiso 1 1 calc R U
H17B H -0.1273 0.7002 0.2954 0.036 Uiso 1 1 calc R U
H17C H -0.0594 0.6456 0.2561 0.036 Uiso 1 1 calc R U
C18 C 0.34004(19) 0.4588(2) 0.40484(10) 0.0139(6) Uani 1 1 d . .
C19 C 0.25329(19) 0.4214(2) 0.39057(10) 0.0134(5) Uani 1 1 d . .
C20 C 0.19320(19) 0.4886(2) 0.41828(10) 0.0144(6) Uani 1 1 d . .
H20 H 0.1313 0.4843 0.4150 0.017 Uiso 1 1 calc R U
C21 C 0.23804(19) 0.5626(2) 0.45127(10) 0.0139(6) Uani 1 1 d . .
C22 C 0.32734(19) 0.5468(2) 0.44082(10) 0.0142(6) Uani 1 1 d . .
H22 H 0.3733 0.5887 0.4556 0.017 Uiso 1 1 calc R U
C23 C 0.43281(19) 0.4081(2) 0.40081(10) 0.0160(6) Uani 1 1 d . .
C24 C 0.50542(19) 0.4936(2) 0.40889(12) 0.0210(6) Uani 1 1 d . .
H24A H 0.5628 0.4592 0.4047 0.032 Uiso 1 1 calc R U
H24B H 0.5010 0.5243 0.4439 0.032 Uiso 1 1 calc R U
H24C H 0.4986 0.5517 0.3831 0.032 Uiso 1 1 calc R U
C25 C 0.4538(2) 0.3490(2) 0.34958(11) 0.0185(6) Uani 1 1 d . .
H25A H 0.4494 0.4004 0.3206 0.028 Uiso 1 1 calc R U
H25B H 0.4120 0.2896 0.3443 0.028 Uiso 1 1 calc R U
H25C H 0.5133 0.3195 0.3513 0.028 Uiso 1 1 calc R U
C26 C 0.4419(2) 0.3259(2) 0.44649(11) 0.0220(7) Uani 1 1 d . .
H26A H 0.3979 0.2685 0.4426 0.033 Uiso 1 1 calc R U
H26B H 0.4330 0.3638 0.4795 0.033 Uiso 1 1 calc R U
H26C H 0.5005 0.2936 0.4461 0.033 Uiso 1 1 calc R U
C27 C 0.2202(2) 0.3210(2) 0.35998(11) 0.0161(6) Uani 1 1 d . .
C28 C 0.2552(2) 0.2144(2) 0.38463(11) 0.0210(6) Uani 1 1 d . .
H28A H 0.3188 0.2105 0.3801 0.032 Uiso 1 1 calc R U
H28B H 0.2276 0.1519 0.3675 0.032 Uiso 1 1 calc R U
H28C H 0.2414 0.2134 0.4218 0.032 Uiso 1 1 calc R U
C29 C 0.2431(2) 0.3261(2) 0.30188(11) 0.0182(6) Uani 1 1 d . .
H29A H 0.2101 0.3850 0.2853 0.027 Uiso 1 1 calc R U
H29B H 0.2280 0.2569 0.2853 0.027 Uiso 1 1 calc R U
H29C H 0.3060 0.3396 0.2980 0.027 Uiso 1 1 calc R U
C30 C 0.1199(2) 0.3120(3) 0.36269(12) 0.0226(7) Uani 1 1 d . .
H30A H 0.1020 0.3053 0.3991 0.034 Uiso 1 1 calc R U
H30B H 0.1006 0.2477 0.3433 0.034 Uiso 1 1 calc R U
H30C H 0.0934 0.3772 0.3474 0.034 Uiso 1 1 calc R U
C31 C 0.2010(2) 0.6125(2) 0.50087(11) 0.0185(6) Uani 1 1 d . .
C32 C 0.1094(2) 0.6639(3) 0.49309(12) 0.0250(7) Uani 1 1 d . .
H32A H 0.1145 0.7292 0.4715 0.037 Uiso 1 1 calc R U
H32B H 0.0850 0.6835 0.5270 0.037 Uiso 1 1 calc R U
H32C H 0.0706 0.6115 0.4758 0.037 Uiso 1 1 calc R U
C33 C 0.1911(2) 0.5165(3) 0.53928(11) 0.0290(8) Uani 1 1 d . .
H33A H 0.1505 0.4628 0.5246 0.044 Uiso 1 1 calc R U
H33B H 0.1682 0.5434 0.5724 0.044 Uiso 1 1 calc R U
H33C H 0.2483 0.4826 0.5451 0.044 Uiso 1 1 calc R U
C34 C 0.2634(2) 0.6970(2) 0.52539(11) 0.0212(7) Uani 1 1 d . .
H34A H 0.3190 0.6619 0.5344 0.032 Uiso 1 1 calc R U
H34B H 0.2367 0.7270 0.5569 0.032 Uiso 1 1 calc R U
H34C H 0.2740 0.7557 0.5005 0.032 Uiso 1 1 calc R U
C35 C 0.39709(19) 0.9720(2) 0.38359(10) 0.0160(6) Uani 1 1 d . .
H35 H 0.3561 1.0045 0.3605 0.019 Uiso 1 1 calc R U
C36 C 0.4766(2) 1.0238(2) 0.39339(11) 0.0206(6) Uani 1 1 d . .
H36 H 0.4895 1.0904 0.3764 0.025 Uiso 1 1 calc R U
C37 C 0.5371(2) 0.9793(3) 0.42752(11) 0.0230(7) Uani 1 1 d . .
H37 H 0.5907 1.0156 0.4345 0.028 Uiso 1 1 calc R U
C38 C 0.5184(2) 0.8809(3) 0.45136(12) 0.0231(7) Uani 1 1 d . .
H38 H 0.5595 0.8498 0.4749 0.028 Uiso 1 1 calc R U
C39 C 0.4393(2) 0.8269(2) 0.44103(11) 0.0180(6) Uani 1 1 d . .
H39 H 0.4280 0.7588 0.4570 0.022 Uiso 1 1 calc R U
C40 C 0.37657(19) 0.8722(2) 0.40741(10) 0.0140(6) Uani 1 1 d . .
C41 C 0.29213(19) 0.8170(2) 0.39570(10) 0.0145(6) Uani 1 1 d . .
C42 C 0.2159(2) 0.8587(2) 0.41266(11) 0.0162(6) Uani 1 1 d . .
H42 H 0.1656 0.8212 0.4001 0.019 Uiso 1 1 calc R U
C43 C 0.1952(2) 0.9523(2) 0.44727(11) 0.0182(6) Uani 1 1 d . .
C44 C 0.1112(2) 0.9981(3) 0.44438(13) 0.0266(7) Uani 1 1 d . .
H44 H 0.0698 0.9691 0.4204 0.032 Uiso 1 1 calc R U
C45 C 0.0874(2) 1.0844(3) 0.47559(15) 0.0379(9) Uani 1 1 d . .
H45 H 0.0304 1.1147 0.4725 0.045 Uiso 1 1 calc R U
C46 C 0.1462(3) 1.1271(3) 0.51145(14) 0.0374(9) Uani 1 1 d . .
H46 H 0.1300 1.1868 0.5327 0.045 Uiso 1 1 calc R U
C47 C 0.2288(2) 1.0817(3) 0.51590(12) 0.0298(8) Uani 1 1 d . .
H47 H 0.2689 1.1097 0.5409 0.036 Uiso 1 1 calc R U
C48 C 0.2537(2) 0.9959(2) 0.48427(11) 0.0220(7) Uani 1 1 d . .
H48 H 0.3108 0.9663 0.4876 0.026 Uiso 1 1 calc R U
C49 C 0.42471(19) 0.6854(2) 0.32012(10) 0.0145(6) Uani 1 1 d . .
C50 C 0.50205(19) 0.7467(2) 0.31999(11) 0.0179(6) Uani 1 1 d . .
H50 H 0.5079 0.8045 0.3442 0.021 Uiso 1 1 calc R U
C51 C 0.5703(2) 0.7267(2) 0.28601(12) 0.0213(6) Uani 1 1 d . .
H51 H 0.6217 0.7701 0.2872 0.026 Uiso 1 1 calc R U
C52 C 0.5629(2) 0.6424(2) 0.25001(12) 0.0210(7) Uani 1 1 d . .
H52 H 0.6087 0.6282 0.2261 0.025 Uiso 1 1 calc R U
C53 C 0.48751(19) 0.5795(2) 0.24966(10) 0.0186(6) Uani 1 1 d . .
H53 H 0.4807 0.5210 0.2259 0.022 Uiso 1 1 calc R U
N1 N 0.42433(15) 0.60385(19) 0.28403(8) 0.0131(5) Uani 1 1 d . .
O1 O 0.34912(13) 0.54333(15) 0.28354(7) 0.0150(4) Uani 1 1 d . .
Th1 Th 0.26158(2) 0.64029(2) 0.34567(2) 0.00936(4) Uani 1 1 d . .

loop_
_atom_site_aniso_label
_atom_site_aniso_U_11
_atom_site_aniso_U_22
_atom_site_aniso_U_33
_atom_site_aniso_U_23
_atom_site_aniso_U_13
_atom_site_aniso_U_12
C1 0.0145(13) 0.0136(13) 0.0089(12) 0.0016(10) -0.0043(10) -0.0021(11)
C2 0.0129(13) 0.0145(14) 0.0096(13) 0.0012(10) -0.0032(10) -0.0008(11)
C3 0.0178(14) 0.0127(13) 0.0133(13) -0.0011(10) -0.0022(11) -0.0016(11)
C4 0.0122(13) 0.0179(14) 0.0116(13) -0.0006(11) -0.0013(10) -0.0004(12)
C5 0.0122(13) 0.0163(14) 0.0134(13) -0.0006(11) -0.0034(10) 0.0034(11)
C6 0.0155(14) 0.0139(14) 0.0155(14) 0.0022(11) -0.0003(11) -0.0002(11)
C7 0.0151(14) 0.0139(14) 0.0249(16) 0.0032(12) -0.0013(12) -0.0014(12)
C8 0.0215(16) 0.0110(14) 0.0274(16) 0.0005(12) -0.0001(13) 0.0029(12)
C9 0.0287(17) 0.0198(15) 0.0204(16) 0.0083(12) -0.0027(13) -0.0005(14)
C10 0.0229(16) 0.0177(14) 0.0091(13) -0.0002(10) 0.0008(11) 0.0025(12)
C11 0.0238(16) 0.0253(16) 0.0122(14) 0.0000(12) 0.0041(12) 0.0047(13)
C12 0.0244(17) 0.0297(17) 0.0124(14) -0.0010(12) -0.0034(12) -0.0006(14)
C13 0.0351(18) 0.0191(15) 0.0120(14) -0.0041(11) 0.0012(12) 0.0001(14)
C14 0.0116(14) 0.0276(16) 0.0162(14) -0.0004(12) -0.0010(11) -0.0015(13)
C15 0.0115(15) 0.053(2) 0.0204(16) -0.0100(15) 0.0034(12) -0.0028(15)
C16 0.0162(16) 0.038(2) 0.0320(18) 0.0089(15) 0.0040(13) -0.0060(15)
C17 0.0164(15) 0.0343(18) 0.0216(16) -0.0027(14) -0.0047(12) 0.0016(14)
C18 0.0216(15) 0.0097(12) 0.0105(13) 0.0030(10) -0.0023(11) -0.0016(11)
C19 0.0206(14) 0.0101(13) 0.0094(12) 0.0025(10) 0.0001(10) -0.0036(12)
C20 0.0178(14) 0.0144(14) 0.0111(13) 0.0016(10) 0.0007(11) -0.0040(12)
C21 0.0216(15) 0.0132(13) 0.0069(12) 0.0018(10) 0.0009(10) -0.0009(12)
C22 0.0214(15) 0.0126(13) 0.0087(12) 0.0013(10) -0.0031(11) -0.0037(12)
C23 0.0187(15) 0.0156(14) 0.0135(13) 0.0021(11) -0.0044(11) 0.0019(12)
C24 0.0168(15) 0.0216(15) 0.0246(16) 0.0044(12) -0.0034(12) -0.0008(13)
C25 0.0209(16) 0.0161(15) 0.0185(15) 0.0010(11) -0.0007(12) 0.0041(12)
C26 0.0289(18) 0.0199(15) 0.0172(15) 0.0046(12) -0.0057(13) 0.0024(14)
C27 0.0220(16) 0.0121(13) 0.0141(14) -0.0026(11) 0.0014(11) -0.0028(12)
C28 0.0323(18) 0.0098(13) 0.0209(15) 0.0019(11) -0.0009(13) -0.0016(13)
C29 0.0247(16) 0.0133(13) 0.0164(14) -0.0025(11) -0.0035(12) -0.0034(13)
C30 0.0266(17) 0.0183(15) 0.0229(16) -0.0045(13) 0.0002(13) -0.0067(14)
C31 0.0269(17) 0.0193(14) 0.0093(13) -0.0016(11) 0.0054(11) -0.0034(13)
C32 0.0267(18) 0.0300(18) 0.0183(16) -0.0050(13) 0.0062(13) -0.0001(14)
C33 0.049(2) 0.0253(17) 0.0127(15) 0.0017(12) 0.0054(14) -0.0065(16)
C34 0.0321(18) 0.0201(15) 0.0113(14) -0.0045(12) 0.0001(12) -0.0009(14)
C35 0.0223(15) 0.0123(13) 0.0132(13) 0.0003(11) -0.0005(11) 0.0009(12)
C36 0.0327(18) 0.0128(14) 0.0163(14) 0.0028(11) 0.0012(12) -0.0053(13)
C37 0.0218(16) 0.0276(17) 0.0195(15) 0.0019(13) -0.0038(12) -0.0099(14)
C38 0.0252(17) 0.0285(17) 0.0155(15) 0.0065(12) -0.0050(12) -0.0062(14)
C39 0.0248(16) 0.0166(14) 0.0127(14) 0.0061(11) -0.0011(12) -0.0054(13)
C40 0.0197(15) 0.0114(13) 0.0107(13) -0.0042(10) -0.0008(11) -0.0010(11)
C41 0.0219(15) 0.0136(13) 0.0078(12) 0.0011(10) -0.0007(11) -0.0020(12)
C42 0.0203(15) 0.0174(14) 0.0108(13) -0.0011(11) -0.0033(11) -0.0042(12)
C43 0.0232(16) 0.0155(14) 0.0161(14) 0.0042(11) 0.0069(11) -0.0010(12)
C44 0.0237(17) 0.0246(17) 0.0316(18) -0.0031(14) 0.0093(14) 0.0013(14)
C45 0.032(2) 0.033(2) 0.049(2) -0.0010(18) 0.0207(17) 0.0048(17)
C46 0.055(3) 0.0244(19) 0.033(2) -0.0092(15) 0.0237(18) 0.0020(17)
C47 0.047(2) 0.0237(17) 0.0187(16) -0.0046(13) 0.0045(14) 0.0008(17)
C48 0.0345(18) 0.0217(15) 0.0098(14) 0.0006(11) 0.0013(12) 0.0019(14)
C49 0.0197(15) 0.0120(13) 0.0119(13) 0.0030(10) 0.0005(11) 0.0010(12)
C50 0.0174(15) 0.0173(14) 0.0188(15) 0.0006(11) -0.0017(11) -0.0014(12)
C51 0.0152(15) 0.0229(16) 0.0258(16) 0.0073(13) 0.0018(12) -0.0011(13)
C52 0.0170(15) 0.0260(17) 0.0201(15) 0.0083(12) 0.0058(12) 0.0087(13)
C53 0.0240(16) 0.0174(14) 0.0143(14) 0.0029(12) 0.0049(11) 0.0083(13)
N1 0.0153(12) 0.0134(11) 0.0106(11) 0.0040(9) 0.0004(9) 0.0012(10)
O1 0.0167(10) 0.0129(9) 0.0153(10) -0.0023(8) 0.0015(8) -0.0028(8)
Th1 0.01143(6) 0.00942(5) 0.00723(5) 0.00055(4) -0.00036(3) -0.00071(4)

loop_
_atom_type_symbol
_atom_type_description
_atom_type_scat_dispersion_real
_atom_type_scat_dispersion_imag
_atom_type_scat_source
C C 0.0033 0.0016 'International Tables Vol C Tables 4.2.6.8 and 6.1.1.4'
H H 0.0000 0.0000 'International Tables Vol C Tables 4.2.6.8 and 6.1.1.4'
N N 0.0061 0.0033 'International Tables Vol C Tables 4.2.6.8 and 6.1.1.4'
O O 0.0106 0.0060 'International Tables Vol C Tables 4.2.6.8 and 6.1.1.4'
Th Th -7.2400 8.8979 'International Tables Vol C Tables 4.2.6.8 and 6.1.1.4'

loop_
_geom_angle_atom_site_label_1
_geom_angle_atom_site_label_2
_geom_angle_atom_site_label_3
_geom_angle
C5 C1 C2 106.1(2)
C5 C1 C6 119.9(2)
C2 C1 C6 133.0(2)
C5 C1 Th1 71.81(14)
C2 C1 Th1 77.60(15)
C6 C1 Th1 123.62(16)
C3 C2 C1 106.3(2)
C3 C2 C10 119.3(2)
C1 C2 C10 132.1(2)
C3 C2 Th1 71.16(14)
C1 C2 Th1 74.42(14)
C10 C2 Th1 132.38(18)
C2 C3 C4 110.6(2)
C2 C3 Th1 81.02(15)
C4 C3 Th1 75.72(15)
C2 C3 H3 124.7
C4 C3 H3 124.7
Th1 C3 H3 110.7
C5 C4 C3 105.1(2)
C5 C4 C14 125.4(3)
C3 C4 C14 125.0(3)
C5 C4 Th1 75.08(15)
C3 C4 Th1 75.65(15)
C14 C4 Th1 133.09(18)
C4 C5 C1 111.7(2)
C4 C5 Th1 76.79(16)
C1 C5 Th1 80.05(15)
C4 C5 H5 124.2
C1 C5 H5 124.2
Th1 C5 H5 110.9
C7 C6 C8 106.4(2)
C7 C6 C9 110.1(2)
C8 C6 C9 105.0(2)
C7 C6 C1 113.9(2)
C8 C6 C1 110.1(2)
C9 C6 C1 111.0(2)
C6 C7 H7A 109.5
C6 C7 H7B 109.5
H7A C7 H7B 109.5
C6 C7 H7C 109.5
H7A C7 H7C 109.5
H7B C7 H7C 109.5
C6 C8 H8A 109.5
C6 C8 H8B 109.5
H8A C8 H8B 109.5
C6 C8 H8C 109.5
H8A C8 H8C 109.5
H8B C8 H8C 109.5
C6 C9 H9A 109.5
C6 C9 H9B 109.5
H9A C9 H9B 109.5
C6 C9 H9C 109.5
H9A C9 H9C 109.5
H9B C9 H9C 109.5
C11 C10 C13 105.6(2)
C11 C10 C12 109.6(2)
C13 C10 C12 106.0(2)
C11 C10 C2 116.7(2)
C13 C10 C2 111.9(2)
C12 C10 C2 106.5(2)
C10 C11 H11A 109.5
C10 C11 H11B 109.5
H11A C11 H11B 109.5
C10 C11 H11C 109.5
H11A C11 H11C 109.5
H11B C11 H11C 109.5
C10 C12 H12A 109.5
C10 C12 H12B 109.5
H12A C12 H12B 109.5
C10 C12 H12C 109.5
H12A C12 H12C 109.5
H12B C12 H12C 109.5
C10 C13 H13A 109.5
C10 C13 H13B 109.5
H13A C13 H13B 109.5
C10 C13 H13C 109.5
H13A C13 H13C 109.5
H13B C13 H13C 109.5
C16 C14 C4 113.2(3)
C16 C14 C15 109.0(3)
C4 C14 C15 112.7(2)
C16 C14 C17 108.9(2)
C4 C14 C17 105.5(2)
C15 C14 C17 107.3(3)
C14 C15 H15A 109.5
C14 C15 H15B 109.5
H15A C15 H15B 109.5
C14 C15 H15C 109.5
H15A C15 H15C 109.5
H15B C15 H15C 109.5
C14 C16 H16A 109.5
C14 C16 H16B 109.5
H16A C16 H16B 109.5
C14 C16 H16C 109.5
H16A C16 H16C 109.5
H16B C16 H16C 109.5
C14 C17 H17A 109.5
C14 C17 H17B 109.5
H17A C17 H17B 109.5
C14 C17 H17C 109.5
H17A C17 H17C 109.5
H17B C17 H17C 109.5
C22 C18 C19 106.0(2)
C22 C18 C23 118.2(2)
C19 C18 C23 133.6(2)
C22 C18 Th1 72.91(15)
C19 C18 Th1 75.00(15)
C23 C18 Th1 129.61(17)
C20 C19 C18 106.2(2)
C20 C19 C27 120.4(2)
C18 C19 C27 132.7(3)
C20 C19 Th1 72.18(15)
C18 C19 Th1 76.52(15)
C27 C19 Th1 123.18(17)
C21 C20 C19 111.1(2)
C21 C20 Th1 78.07(15)
C19 C20 Th1 79.23(15)
C21 C20 H20 124.4
C19 C20 H20 124.4
Th1 C20 H20 110.4
C22 C21 C20 105.2(2)
C22 C21 C31 125.5(2)
C20 C21 C31 125.3(3)
C22 C21 Th1 75.03(15)
C20 C21 Th1 73.37(14)
C31 C21 Th1 134.23(18)
C21 C22 C18 111.2(2)
C21 C22 Th1 76.84(15)
C18 C22 Th1 78.58(14)
C21 C22 H22 124.4
C18 C22 H22 124.4
Th1 C22 H22 112.1
C25 C23 C24 106.5(2)
C25 C23 C18 116.2(2)
C24 C23 C18 111.9(2)
C25 C23 C26 108.7(2)
C24 C23 C26 106.3(2)
C18 C23 C26 106.8(2)
C23 C24 H24A 109.5
C23 C24 H24B 109.5
H24A C24 H24B 109.5
C23 C24 H24C 109.5
H24A C24 H24C 109.5
H24B C24 H24C 109.5
C23 C25 H25A 109.5
C23 C25 H25B 109.5
H25A C25 H25B 109.5
C23 C25 H25C 109.5
H25A C25 H25C 109.5
H25B C25 H25C 109.5
C23 C26 H26A 109.5
C23 C26 H26B 109.5
H26A C26 H26B 109.5
C23 C26 H26C 109.5
H26A C26 H26C 109.5
H26B C26 H26C 109.5
C30 C27 C29 106.2(2)
C30 C27 C19 110.9(2)
C29 C27 C19 112.7(2)
C30 C27 C28 105.2(2)
C29 C27 C28 110.6(2)
C19 C27 C28 110.8(2)
C27 C28 H28A 109.5
C27 C28 H28B 109.5
H28A C28 H28B 109.5
C27 C28 H28C 109.5
H28A C28 H28C 109.5
H28B C28 H28C 109.5
C27 C29 H29A 109.5
C27 C29 H29B 109.5
H29A C29 H29B 109.5
C27 C29 H29C 109.5
H29A C29 H29C 109.5
H29B C29 H29C 109.5
C27 C30 H30A 109.5
C27 C30 H30B 109.5
H30A C30 H30B 109.5
C27 C30 H30C 109.5
H30A C30 H30C 109.5
H30B C30 H30C 109.5
C21 C31 C34 112.4(2)
C21 C31 C33 105.3(2)
C34 C31 C33 108.4(2)
C21 C31 C32 113.3(2)
C34 C31 C32 109.5(2)
C33 C31 C32 107.6(3)
C31 C32 H32A 109.5
C31 C32 H32B 109.5
H32A C32 H32B 109.5
C31 C32 H32C 109.5
H32A C32 H32C 109.5
H32B C32 H32C 109.5
C31 C33 H33A 109.5
C31 C33 H33B 109.5
H33A C33 H33B 109.5
C31 C33 H33C 109.5
H33A C33 H33C 109.5
H33B C33 H33C 109.5
C31 C34 H34A 109.5
C31 C34 H34B 109.5
H34A C34 H34B 109.5
C31 C34 H34C 109.5
H34A C34 H34C 109.5
H34B C34 H34C 109.5
C36 C35 C40 121.0(3)
C36 C35 H35 119.5
C40 C35 H35 119.5
C37 C36 C35 120.8(3)
C37 C36 H36 119.6
C35 C36 H36 119.6
C36 C37 C38 119.2(3)
C36 C37 H37 120.4
C38 C37 H37 120.4
C37 C38 C39 120.6(3)
C37 C38 H38 119.7
C39 C38 H38 119.7
C40 C39 C38 120.9(3)
C40 C39 H39 119.6
C38 C39 H39 119.6
C39 C40 C35 117.5(3)
C39 C40 C41 122.2(2)
C35 C40 C41 120.3(2)
C42 C41 C40 120.7(2)
C42 C41 Th1 109.22(19)
C40 C41 Th1 130.04(19)
C41 C42 C43 132.4(3)
C41 C42 H42 113.8
C43 C42 H42 113.8
C44 C43 C48 117.4(3)
C44 C43 C42 118.4(3)
C48 C43 C42 124.2(3)
C45 C44 C43 121.4(3)
C45 C44 H44 119.3
C43 C44 H44 119.3
C44 C45 C46 120.4(3)
C44 C45 H45 119.8
C46 C45 H45 119.8
C47 C46 C45 119.3(3)
C47 C46 H46 120.4
C45 C46 H46 120.4
C46 C47 C48 120.7(3)
C46 C47 H47 119.6
C48 C47 H47 119.6
C47 C48 C43 120.8(3)
C47 C48 H48 119.6
C43 C48 H48 119.6
N1 C49 C50 113.2(3)
N1 C49 Th1 90.80(17)
C50 C49 Th1 155.6(2)
C51 C50 C49 122.9(3)
C51 C50 H50 118.6
C49 C50 H50 118.6
C50 C51 C52 119.5(3)
C50 C51 H51 120.3
C52 C51 H51 120.3
C53 C52 C51 118.9(3)
C53 C52 H52 120.5
C51 C52 H52 120.5
N1 C53 C52 118.0(3)
N1 C53 H53 121.0
C52 C53 H53 121.0
C53 N1 C49 127.5(3)
C53 N1 O1 118.5(2)
C49 N1 O1 114.0(2)
C53 N1 Th1 169.37(19)
C49 N1 Th1 62.00(15)
O1 N1 Th1 52.13(11)
N1 O1 Th1 101.17(13)
O1 Th1 C41 130.72(8)
O1 Th1 C49 53.85(7)
C41 Th1 C49 77.13(9)
O1 Th1 C20 108.56(7)
C41 Th1 C20 107.05(8)
C49 Th1 C20 130.72(8)
O1 Th1 C5 112.83(7)
C41 Th1 C5 79.46(8)
C49 Th1 C5 113.03(8)
C20 Th1 C5 116.01(8)
O1 Th1 C22 99.98(7)
C41 Th1 C22 81.44(8)
C49 Th1 C22 88.29(8)
C20 Th1 C22 46.16(8)
C5 Th1 C22 147.05(8)
O1 Th1 C3 83.54(7)
C41 Th1 C3 125.21(8)
C49 Th1 C3 122.46(8)
C20 Th1 C3 95.72(8)
C5 Th1 C3 45.90(8)
C22 Th1 C3 141.09(8)
O1 Th1 C4 111.61(7)
C41 Th1 C4 100.12(8)
C49 Th1 C4 136.83(8)
C20 Th1 C4 91.73(8)
C5 Th1 C4 28.12(8)
C22 Th1 C4 134.45(8)
C3 Th1 C4 28.63(8)
O1 Th1 C21 122.01(7)
C41 Th1 C21 80.39(8)
C49 Th1 C21 115.08(8)
C20 Th1 C21 28.56(7)
C5 Th1 C21 121.28(8)
C22 Th1 C21 28.13(8)
C3 Th1 C21 120.33(8)
C4 Th1 C21 106.64(8)
O1 Th1 C19 80.29(7)
C41 Th1 C19 126.04(8)
C49 Th1 C19 109.51(8)
C20 Th1 C19 28.59(8)
C5 Th1 C19 134.51(8)
C22 Th1 C19 46.71(7)
C3 Th1 C19 96.99(8)
C4 Th1 C19 106.49(8)
C21 Th1 C19 47.45(7)
O1 Th1 C18 75.02(7)
C41 Th1 C18 108.07(8)
C49 Th1 C18 84.62(8)
C20 Th1 C18 46.73(8)
C5 Th1 C18 162.19(8)
C22 Th1 C18 28.51(7)
C3 Th1 C18 123.21(8)
C4 Th1 C18 134.74(8)
C21 Th1 C18 47.24(8)
C19 Th1 C18 28.48(7)
O1 Th1 C1 86.48(7)
C41 Th1 C1 89.02(8)
C49 Th1 C1 89.93(8)
C20 Th1 C1 138.24(8)
C5 Th1 C1 28.14(8)
C22 Th1 C1 170.45(7)
C3 Th1 C1 46.16(7)
C4 Th1 C1 46.93(8)
C21 Th1 C1 149.41(8)
C19 Th1 C1 142.26(7)
C18 Th1 C1 160.31(7)

loop_
_geom_bond_atom_site_label_1
_geom_bond_atom_site_label_2
_geom_bond_distance
C1 C5 1.426(4)
C1 C2 1.450(4)
C1 C6 1.548(4)
C1 Th1 2.978(3)
C2 C3 1.427(4)
C2 C10 1.557(4)
C2 Th1 3.019(3)
C3 C4 1.431(4)
C3 Th1 2.893(3)
C3 H3 0.9500
C4 C5 1.401(4)
C4 C14 1.531(4)
C4 Th1 2.894(3)
C5 Th1 2.872(3)
C5 H5 0.9500
C6 C7 1.539(4)
C6 C8 1.547(4)
C6 C9 1.547(4)
C7 H7A 0.9800
C7 H7B 0.9800
C7 H7C 0.9800
C8 H8A 0.9800
C8 H8B 0.9800
C8 H8C 0.9800
C9 H9A 0.9800
C9 H9B 0.9800
C9 H9C 0.9800
C10 C11 1.531(4)
C10 C13 1.551(4)
C10 C12 1.553(4)
C11 H11A 0.9800
C11 H11B 0.9800
C11 H11C 0.9800
C12 H12A 0.9800
C12 H12B 0.9800
C12 H12C 0.9800
C13 H13A 0.9800
C13 H13B 0.9800
C13 H13C 0.9800
C14 C16 1.525(4)
C14 C15 1.540(4)
C14 C17 1.546(4)
C15 H15A 0.9800
C15 H15B 0.9800
C15 H15C 0.9800
C16 H16A 0.9800
C16 H16B 0.9800
C16 H16C 0.9800
C17 H17A 0.9800
C17 H17B 0.9800
C17 H17C 0.9800
C18 C22 1.438(4)
C18 C19 1.448(4)
C18 C23 1.552(4)
C18 Th1 2.954(3)
C19 C20 1.429(4)
C19 C27 1.548(4)
C19 Th1 2.934(3)
C20 C21 1.419(4)
C20 Th1 2.843(3)
C20 H20 0.9500
C21 C22 1.406(4)
C21 C31 1.527(4)
C21 Th1 2.903(3)
C22 Th1 2.880(3)
C22 H22 0.9500
C23 C25 1.540(4)
C23 C24 1.542(4)
C23 C26 1.556(4)
C24 H24A 0.9800
C24 H24B 0.9800
C24 H24C 0.9800
C25 H25A 0.9800
C25 H25B 0.9800
C25 H25C 0.9800
C26 H26A 0.9800
C26 H26B 0.9800
C26 H26C 0.9800
C27 C30 1.537(4)
C27 C29 1.538(4)
C27 C28 1.551(4)
C28 H28A 0.9800
C28 H28B 0.9800
C28 H28C 0.9800
C29 H29A 0.9800
C29 H29B 0.9800
C29 H29C 0.9800
C30 H30A 0.9800
C30 H30B 0.9800
C30 H30C 0.9800
C31 C34 1.542(4)
C31 C33 1.548(4)
C31 C32 1.548(4)
C32 H32A 0.9800
C32 H32B 0.9800
C32 H32C 0.9800
C33 H33A 0.9800
C33 H33B 0.9800
C33 H33C 0.9800
C34 H34A 0.9800
C34 H34B 0.9800
C34 H34C 0.9800
C35 C36 1.394(4)
C35 C40 1.408(4)
C35 H35 0.9500
C36 C37 1.383(4)
C36 H36 0.9500
C37 C38 1.387(4)
C37 H37 0.9500
C38 C39 1.403(4)
C38 H38 0.9500
C39 C40 1.403(4)
C39 H39 0.9500
C40 C41 1.487(4)
C41 C42 1.348(4)
C41 Th1 2.569(3)
C42 C43 1.491(4)
C42 H42 0.9500
C43 C44 1.402(4)
C43 C48 1.409(4)
C44 C45 1.382(5)
C44 H44 0.9500
C45 C46 1.387(5)
C45 H45 0.9500
C46 C47 1.384(5)
C46 H46 0.9500
C47 C48 1.387(4)
C47 H47 0.9500
C48 H48 0.9500
C49 N1 1.367(4)
C49 C50 1.402(4)
C49 Th1 2.640(3)
C50 C51 1.386(4)
C50 H50 0.9500
C51 C52 1.395(4)
C51 H51 0.9500
C52 C53 1.388(4)
C52 H52 0.9500
C53 N1 1.346(4)
C53 H53 0.9500
N1 O1 1.369(3)
N1 Th1 2.990(2)
O1 Th1 2.4059(19)
